data_4301515
loop_
_publ_author_name
'Min Kyung Kim'
'Vinna Jo'
'Il-Wun Shim'
'Kang Min Ok'

_publ_contact_author_address
;
Department of Chemistry
Chung-Ang University
Seoul
155-756
Republic of Korea
;
_publ_contact_author_email kmok@cau.ac.kr
_publ_contact_author_fax 82(2)8254736
_publ_contact_author_name 'Ok, Kang Min'
_publ_contact_author_phone 82(2)8205197
_publ_section_title
;
New Inorganic Helical Chain: Synthesis, Structure, Characterization, and
Interconversion of BaGa2O2(OH)4
;
_journal_name_full 'Inorganic Chemistry'
_journal_page_first 1275
_journal_page_last 1277
_journal_paper_doi 10.1021/ic802187w
_journal_volume 48
_journal_year 2009
_chemical_absolute_configuration unk
_chemical_formula_sum 'Ga2 H12 O12 Sr3'
_chemical_formula_weight 594.35
_chemical_name_systematic
;
Strontium Gallium Hydroxide
;
_space_group_IT_number 230
_symmetry_cell_setting cubic
_symmetry_space_group_name_Hall '-I 4bd 2c 3'
_symmetry_space_group_name_H-M 'I a -3 d'
_atom_sites_solution_primary direct
_atom_sites_solution_secondary difmap
_cell_angle_alpha 90
_cell_angle_beta 90
_cell_angle_gamma 90
_cell_formula_units_Z 8
_cell_length_a 13.1467(4)
_cell_length_b 13.1467(4)
_cell_length_c 13.1467(4)
_cell_measurement_temperature 173.0(2)
_cell_volume 2272.22(12)
_computing_structure_refinement 'SHELXL-97 (Sheldrick, 1997)'
_diffrn_ambient_temperature 173.0(2)
_diffrn_measured_fraction_theta_full 1
_diffrn_measured_fraction_theta_max 1
_diffrn_radiation_monochromator graphite
_diffrn_radiation_type MoK\a
_diffrn_radiation_wavelength 0.71073
_diffrn_reflns_av_R_equivalents 0.1176
_diffrn_reflns_av_unetI/netI 0.0429
_diffrn_reflns_limit_h_max 17
_diffrn_reflns_limit_h_min -17
_diffrn_reflns_limit_k_max 17
_diffrn_reflns_limit_k_min -13
_diffrn_reflns_limit_l_max 17
_diffrn_reflns_limit_l_min -17
_diffrn_reflns_number 6903
_diffrn_reflns_theta_full 27.92
_diffrn_reflns_theta_max 27.92
_diffrn_reflns_theta_min 3.8
_exptl_absorpt_coefficient_mu 18.66
_exptl_absorpt_correction_T_max 0.23
_exptl_absorpt_correction_T_min 0.18
_exptl_absorpt_correction_type empirical
_exptl_absorpt_process_details
; 
 SADABS(Blessing, 1995) 
;
_exptl_crystal_colour Colorless
_exptl_crystal_density_diffrn 3.475
_exptl_crystal_density_method 'not measured'
_exptl_crystal_description Block
_exptl_crystal_F_000 1840
_exptl_crystal_size_max 0.10
_exptl_crystal_size_mid 0.08
_exptl_crystal_size_min 0.08
_refine_diff_density_max 1.067
_refine_diff_density_min -1.083
_refine_diff_density_rms 0.277
_refine_ls_extinction_coef 0.0049(6)
_refine_ls_extinction_expression Fc^*^=kFc[1+0.001xFc^2^\l^3^/sin(2\q)]^-1/4^
_refine_ls_extinction_method SHELXL
_refine_ls_goodness_of_fit_ref 1.206
_refine_ls_matrix_type full
_refine_ls_number_parameters 16
_refine_ls_number_reflns 233
_refine_ls_number_restraints 0
_refine_ls_restrained_S_all 1.206
_refine_ls_R_factor_all 0.0574
_refine_ls_R_factor_gt 0.0466
_refine_ls_shift/su_max 0.002
_refine_ls_shift/su_mean 0.001
_refine_ls_structure_factor_coef Fsqd
_refine_ls_weighting_details 'calc w=1/[\s^2^(Fo^2^)+(0.0758P)^2^+0.0000P] where P=(Fo^2^+2Fc^2^)/3'
_refine_ls_weighting_scheme calc
_refine_ls_wR_factor_gt 0.1138
_refine_ls_wR_factor_ref 0.1189
_reflns_number_gt 197
_reflns_number_total 233
_reflns_threshold_expression >2\(I)
_cod_data_source_file ic802187w_si_002_2.cif
_cod_data_source_block Sr3Ga2(OH)12
_cod_depositor_comments
;
The following automatic conversions were performed:
'_symmetry_cell_setting' value 'Cubic' changed to 'cubic' according to
'/home/saulius/struct/CIF-dictionaries/cif_core.dic' dictionary named
'cif_core.dic' version 2.4.1 from
2010-06-29.

'_exptl_absorpt_correction_type' value 'EMPIRICAL' changed to
'empirical' according to
'/home/saulius/struct/CIF-dictionaries/cif_core.dic' dictionary named
'cif_core.dic' version 2.4.1 from 2010-06-29.

Automatic conversion script
Id: cif_fix_enum 1527 2010-12-29 10:47:43Z saulius 
;
_cod_database_code 4301515

loop_
_symmetry_equiv_pos_as_xyz
'x, y, z'
'-x+1/2, -y, z+1/2'
'-x, y+1/2, -z+1/2'
'x+1/2, -y+1/2, -z'
'z, x, y'
'z+1/2, -x+1/2, -y'
'-z+1/2, -x, y+1/2'
'-z, x+1/2, -y+1/2'
'y, z, x'
'-y, z+1/2, -x+1/2'
'y+1/2, -z+1/2, -x'
'-y+1/2, -z, x+1/2'
'y+3/4, x+1/4, -z+1/4'
'-y+3/4, -x+3/4, -z+3/4'
'y+1/4, -x+1/4, z+3/4'
'-y+1/4, x+3/4, z+1/4'
'x+3/4, z+1/4, -y+1/4'
'-x+1/4, z+3/4, y+1/4'
'-x+3/4, -z+3/4, -y+3/4'
'x+1/4, -z+1/4, y+3/4'
'z+3/4, y+1/4, -x+1/4'
'z+1/4, -y+1/4, x+3/4'
'-z+1/4, y+3/4, x+1/4'
'-z+3/4, -y+3/4, -x+3/4'
'x+1/2, y+1/2, z+1/2'
'-x+1, -y+1/2, z+1'
'-x+1/2, y+1, -z+1'
'x+1, -y+1, -z+1/2'
'z+1/2, x+1/2, y+1/2'
'z+1, -x+1, -y+1/2'
'-z+1, -x+1/2, y+1'
'-z+1/2, x+1, -y+1'
'y+1/2, z+1/2, x+1/2'
'-y+1/2, z+1, -x+1'
'y+1, -z+1, -x+1/2'
'-y+1, -z+1/2, x+1'
'y+5/4, x+3/4, -z+3/4'
'-y+5/4, -x+5/4, -z+5/4'
'y+3/4, -x+3/4, z+5/4'
'-y+3/4, x+5/4, z+3/4'
'x+5/4, z+3/4, -y+3/4'
'-x+3/4, z+5/4, y+3/4'
'-x+5/4, -z+5/4, -y+5/4'
'x+3/4, -z+3/4, y+5/4'
'z+5/4, y+3/4, -x+3/4'
'z+3/4, -y+3/4, x+5/4'
'-z+3/4, y+5/4, x+3/4'
'-z+5/4, -y+5/4, -x+5/4'
'-x, -y, -z'
'x-1/2, y, -z-1/2'
'x, -y-1/2, z-1/2'
'-x-1/2, y-1/2, z'
'-z, -x, -y'
'-z-1/2, x-1/2, y'
'z-1/2, x, -y-1/2'
'z, -x-1/2, y-1/2'
'-y, -z, -x'
'y, -z-1/2, x-1/2'
'-y-1/2, z-1/2, x'
'y-1/2, z, -x-1/2'
'-y-3/4, -x-1/4, z-1/4'
'y-3/4, x-3/4, z-3/4'
'-y-1/4, x-1/4, -z-3/4'
'y-1/4, -x-3/4, -z-1/4'
'-x-3/4, -z-1/4, y-1/4'
'x-1/4, -z-3/4, -y-1/4'
'x-3/4, z-3/4, y-3/4'
'-x-1/4, z-1/4, -y-3/4'
'-z-3/4, -y-1/4, x-1/4'
'-z-1/4, y-1/4, -x-3/4'
'z-1/4, -y-3/4, -x-1/4'
'z-3/4, y-3/4, x-3/4'
'-x+1/2, -y+1/2, -z+1/2'
'x, y+1/2, -z'
'x+1/2, -y, z'
'-x, y, z+1/2'
'-z+1/2, -x+1/2, -y+1/2'
'-z, x, y+1/2'
'z, x+1/2, -y'
'z+1/2, -x, y'
'-y+1/2, -z+1/2, -x+1/2'
'y+1/2, -z, x'
'-y, z, x+1/2'
'y, z+1/2, -x'
'-y-1/4, -x+1/4, z+1/4'
'y-1/4, x-1/4, z-1/4'
'-y+1/4, x+1/4, -z-1/4'
'y+1/4, -x-1/4, -z+1/4'
'-x-1/4, -z+1/4, y+1/4'
'x+1/4, -z-1/4, -y+1/4'
'x-1/4, z-1/4, y-1/4'
'-x+1/4, z+1/4, -y-1/4'
'-z-1/4, -y+1/4, x+1/4'
'-z+1/4, y+1/4, -x-1/4'
'z+1/4, -y-1/4, -x+1/4'
'z-1/4, y-1/4, x-1/4'

loop_
_atom_site_label
_atom_site_type_symbol
_atom_site_fract_x
_atom_site_fract_y
_atom_site_fract_z
_atom_site_U_iso_or_equiv
_atom_site_adp_type
_atom_site_occupancy
_atom_site_symmetry_multiplicity
_atom_site_calc_flag
_atom_site_refinement_flags
_atom_site_disorder_assembly
_atom_site_disorder_group
Sr1 Sr 0 0.25 0.125 0.0113(6) Uani 1 4 d S . .
Ga2 Ga 0 0 0 0.0110(6) Uani 1 6 d S . .
O1 O -0.0522(3) 0.3610(3) -0.0295(3) 0.0158(9) Uani 1 1 d . . .

loop_
_atom_site_aniso_label
_atom_site_aniso_U_11
_atom_site_aniso_U_22
_atom_site_aniso_U_33
_atom_site_aniso_U_23
_atom_site_aniso_U_13
_atom_site_aniso_U_12
Sr1 0.0114(6) 0.0114(6) 0.0112(7) 0 0 0.0003(3)
Ga2 0.0110(6) 0.0110(6) 0.0110(6) -0.0010(3) -0.0010(3) -0.0010(3)
O1 0.018(2) 0.0114(18) 0.018(2) 0.0010(15) -0.0006(16) -0.0024(15)

loop_
_atom_type_symbol
_atom_type_description
_atom_type_scat_dispersion_real
_atom_type_scat_dispersion_imag
_atom_type_scat_source
O O 0.0106 0.006 'International Tables Vol C Tables 4.2.6.8 and 6.1.1.4'
H H 0 0 'International Tables Vol C Tables 4.2.6.8 and 6.1.1.4'
Ga Ga 0.2307 1.6083 'International Tables Vol C Tables 4.2.6.8 and 6.1.1.4'
Sr Sr -1.5307 3.2498 'International Tables Vol C Tables 4.2.6.8 and 6.1.1.4'

loop_
_geom_angle_atom_site_label_1
_geom_angle_atom_site_label_2
_geom_angle_atom_site_label_3
_geom_angle
_geom_angle_site_symmetry_1
_geom_angle_site_symmetry_3
_geom_angle_publ_flag
O1 Sr1 O1 108.41(18) 13_455 26_454 ?
O1 Sr1 O1 155.69(17) 13_455 . ?
O1 Sr1 O1 76.87(18) 26_454 . ?
O1 Sr1 O1 76.87(18) 13_455 38_444 ?
O1 Sr1 O1 155.69(17) 26_454 38_444 ?
O1 Sr1 O1 108.41(18) . 38_444 ?
O1 Sr1 O1 62.54(17) 13_455 20_554 ?
O1 Sr1 O1 76.52(13) 26_454 20_554 ?
O1 Sr1 O1 97.09(11) . 20_554 ?
O1 Sr1 O1 124.80(9) 38_444 20_554 ?
O1 Sr1 O1 97.09(11) 13_455 8 ?
O1 Sr1 O1 124.80(9) 26_454 8 ?
O1 Sr1 O1 62.54(17) . 8 ?
O1 Sr1 O1 76.52(13) 38_444 8 ?
O1 Sr1 O1 73.39(18) 20_554 8 ?
O1 Sr1 O1 76.52(13) 13_455 30_445 ?
O1 Sr1 O1 62.54(17) 26_454 30_445 ?
O1 Sr1 O1 124.80(9) . 30_445 ?
O1 Sr1 O1 97.09(11) 38_444 30_445 ?
O1 Sr1 O1 107.20(18) 20_554 30_445 ?
O1 Sr1 O1 171.98(15) 8 30_445 ?
O1 Sr1 O1 124.80(9) 13_455 42_444 ?
O1 Sr1 O1 97.09(11) 26_454 42_444 ?
O1 Sr1 O1 76.52(13) . 42_444 ?
O1 Sr1 O1 62.54(17) 38_444 42_444 ?
O1 Sr1 O1 171.98(15) 20_554 42_444 ?
O1 Sr1 O1 107.20(18) 8 42_444 ?
O1 Sr1 O1 73.39(18) 30_445 42_444 ?
O1 Sr1 Ga2 31.42(8) 13_455 38_444 ?
O1 Sr1 Ga2 96.52(9) 26_454 38_444 ?
O1 Sr1 Ga2 125.95(9) . 38_444 ?
O1 Sr1 Ga2 98.79(9) 38_444 38_444 ?
O1 Sr1 Ga2 31.66(8) 20_554 38_444 ?
O1 Sr1 Ga2 80.61(9) 8 38_444 ?
O1 Sr1 Ga2 95.77(9) 30_445 38_444 ?
O1 Sr1 Ga2 156.03(8) 42_444 38_444 ?
O1 Sr1 Ga2 96.52(9) 13_455 . ?
O1 Sr1 Ga2 31.42(8) 26_454 . ?
O1 Sr1 Ga2 98.79(9) . . ?
O1 Sr1 Ga2 125.95(9) 38_444 . ?
O1 Sr1 Ga2 95.77(9) 20_554 . ?
O1 Sr1 Ga2 156.03(8) 8 . ?
O1 Sr1 Ga2 31.66(8) 30_445 . ?
O1 Sr1 Ga2 80.61(9) 42_444 . ?
Ga2 Sr1 Ga2 101.5 38_444 . ?
O1 Sr1 Ga2 98.79(9) 13_455 13_455 ?
O1 Sr1 Ga2 125.95(9) 26_454 13_455 ?
O1 Sr1 Ga2 96.52(9) . 13_455 ?
O1 Sr1 Ga2 31.42(8) 38_444 13_455 ?
O1 Sr1 Ga2 156.03(8) 20_554 13_455 ?
O1 Sr1 Ga2 95.77(9) 8 13_455 ?
O1 Sr1 Ga2 80.61(9) 30_445 13_455 ?
O1 Sr1 Ga2 31.66(8) 42_444 13_455 ?
Ga2 Sr1 Ga2 126.9 38_444 13_455 ?
Ga2 Sr1 Ga2 101.5 . 13_455 ?
O1 Sr1 Ga2 125.95(9) 13_455 26_454 ?
O1 Sr1 Ga2 98.79(9) 26_454 26_454 ?
O1 Sr1 Ga2 31.42(8) . 26_454 ?
O1 Sr1 Ga2 96.52(9) 38_444 26_454 ?
O1 Sr1 Ga2 80.61(9) 20_554 26_454 ?
O1 Sr1 Ga2 31.66(8) 8 26_454 ?
O1 Sr1 Ga2 156.03(8) 30_445 26_454 ?
O1 Sr1 Ga2 95.77(9) 42_444 26_454 ?
Ga2 Sr1 Ga2 101.5 38_444 26_454 ?
Ga2 Sr1 Ga2 126.9 . 26_454 ?
Ga2 Sr1 Ga2 101.5 13_455 26_454 ?
O1 Ga2 O1 85.97(17) 34_544 26_454 ?
O1 Ga2 O1 85.97(17) 34_544 30_445 ?
O1 Ga2 O1 85.97(17) 26_454 30_445 ?
O1 Ga2 O1 180.0(2) 34_544 82_455 ?
O1 Ga2 O1 94.03(17) 26_454 82_455 ?
O1 Ga2 O1 94.03(17) 30_445 82_455 ?
O1 Ga2 O1 94.03(17) 34_544 78_554 ?
O1 Ga2 O1 94.03(17) 26_454 78_554 ?
O1 Ga2 O1 180.0(3) 30_445 78_554 ?
O1 Ga2 O1 85.97(17) 82_455 78_554 ?
O1 Ga2 O1 94.03(17) 34_544 74_545 ?
O1 Ga2 O1 180.0(3) 26_454 74_545 ?
O1 Ga2 O1 94.03(17) 30_445 74_545 ?
O1 Ga2 O1 85.97(17) 82_455 74_545 ?
O1 Ga2 O1 85.97(17) 78_554 74_545 ?
O1 Ga2 Sr1 42.78(12) 34_544 9 ?
O1 Ga2 Sr1 44.02(12) 26_454 9 ?
O1 Ga2 Sr1 91.16(12) 30_445 9 ?
O1 Ga2 Sr1 137.22(12) 82_455 9 ?
O1 Ga2 Sr1 88.84(12) 78_554 9 ?
O1 Ga2 Sr1 135.98(12) 74_545 9 ?
O1 Ga2 Sr1 44.02(12) 34_544 5 ?
O1 Ga2 Sr1 91.16(12) 26_454 5 ?
O1 Ga2 Sr1 42.78(12) 30_445 5 ?
O1 Ga2 Sr1 135.98(12) 82_455 5 ?
O1 Ga2 Sr1 137.22(12) 78_554 5 ?
O1 Ga2 Sr1 88.84(12) 74_545 5 ?
Sr1 Ga2 Sr1 66.4 9 5 ?
O1 Ga2 Sr1 135.98(12) 34_544 53 ?
O1 Ga2 Sr1 88.84(12) 26_454 53 ?
O1 Ga2 Sr1 137.22(12) 30_445 53 ?
O1 Ga2 Sr1 44.02(12) 82_455 53 ?
O1 Ga2 Sr1 42.78(12) 78_554 53 ?
O1 Ga2 Sr1 91.16(12) 74_545 53 ?
Sr1 Ga2 Sr1 113.6 9 53 ?
Sr1 Ga2 Sr1 180 5 53 ?
O1 Ga2 Sr1 137.22(12) 34_544 57 ?
O1 Ga2 Sr1 135.98(12) 26_454 57 ?
O1 Ga2 Sr1 88.84(12) 30_445 57 ?
O1 Ga2 Sr1 42.78(12) 82_455 57 ?
O1 Ga2 Sr1 91.16(12) 78_554 57 ?
O1 Ga2 Sr1 44.02(12) 74_545 57 ?
Sr1 Ga2 Sr1 180 9 57 ?
Sr1 Ga2 Sr1 113.6 5 57 ?
Sr1 Ga2 Sr1 66.4 53 57 ?
O1 Ga2 Sr1 88.84(12) 34_544 49 ?
O1 Ga2 Sr1 137.22(12) 26_454 49 ?
O1 Ga2 Sr1 135.98(12) 30_445 49 ?
O1 Ga2 Sr1 91.16(12) 82_455 49 ?
O1 Ga2 Sr1 44.02(12) 78_554 49 ?
O1 Ga2 Sr1 42.78(12) 74_545 49 ?
Sr1 Ga2 Sr1 113.6 9 49 ?
Sr1 Ga2 Sr1 113.6 5 49 ?
Sr1 Ga2 Sr1 66.4 53 49 ?
Sr1 Ga2 Sr1 66.4 57 49 ?
O1 Ga2 Sr1 91.16(12) 34_544 . ?
O1 Ga2 Sr1 42.78(12) 26_454 . ?
O1 Ga2 Sr1 44.02(12) 30_445 . ?
O1 Ga2 Sr1 88.84(12) 82_455 . ?
O1 Ga2 Sr1 135.98(12) 78_554 . ?
O1 Ga2 Sr1 137.22(12) 74_545 . ?
Sr1 Ga2 Sr1 66.4 9 . ?
Sr1 Ga2 Sr1 66.4 5 . ?
Sr1 Ga2 Sr1 113.6 53 . ?
Sr1 Ga2 Sr1 113.6 57 . ?
Sr1 Ga2 Sr1 180 49 . ?
Ga2 O1 Sr1 105.80(17) 26_454 . ?
Ga2 O1 Sr1 104.32(16) 26_454 11_455 ?
Sr1 O1 Sr1 100.67(13) . 11_455 ?

loop_
_geom_bond_atom_site_label_1
_geom_bond_atom_site_label_2
_geom_bond_distance
_geom_bond_site_symmetry_2
_geom_bond_publ_flag
Sr1 O1 2.594(4) 13_455 ?
Sr1 O1 2.594(4) 26_454 ?
Sr1 O1 2.594(4) . ?
Sr1 O1 2.594(4) 38_444 ?
Sr1 O1 2.635(4) 20_554 ?
Sr1 O1 2.635(4) 8 ?
Sr1 O1 2.635(4) 30_445 ?
Sr1 O1 2.635(4) 42_444 ?
Sr1 Ga2 3.67461(11) 38_444 ?
Sr1 Ga2 3.67461(11) . ?
Sr1 Ga2 3.67461(11) 13_455 ?
Sr1 Ga2 3.67461(11) 26_454 ?
Ga2 O1 1.991(4) 34_544 ?
Ga2 O1 1.991(4) 26_454 ?
Ga2 O1 1.991(4) 30_445 ?
Ga2 O1 1.991(4) 82_455 ?
Ga2 O1 1.991(4) 78_554 ?
Ga2 O1 1.991(4) 74_545 ?
Ga2 Sr1 3.67461(11) 9 ?
Ga2 Sr1 3.67461(11) 5 ?
Ga2 Sr1 3.67461(11) 53 ?
Ga2 Sr1 3.67461(11) 57 ?
Ga2 Sr1 3.67461(11) 49 ?
O1 Ga2 1.991(4) 26_454 ?
O1 Sr1 2.635(4) 11_455 ?
